data_1528576
loop_
_publ_author_name
'Hirva, P.'
'Haukka, M.'
'Jakonen, M.'
'Pakkanen, T.A.'

_publ_section_title
;
 Growth of the metal framework in linear ruthenium and osmium carbonyls
;
_journal_name_full 'Inorganica Chimica Acta'
_journal_page_first 853
_journal_page_last 862
_journal_volume 359
_journal_year 2006
_chemical_formula_sum 'C4 Cl2 O4 Os'
_chemical_name_systematic 'Os (C O)4 Cl2'
_space_group_IT_number 15
_symmetry_space_group_name_Hall '-C 2yc'
_symmetry_space_group_name_H-M 'C 1 2/c 1'
_cell_angle_alpha 90
_cell_angle_beta 96.452
_cell_angle_gamma 90
_cell_formula_units_Z 4
_cell_length_a 6.6329
_cell_length_b 10.2397
_cell_length_c 11.7025
_cell_volume 789.787
_citation_journal_id_ASTM ICHAA3
_cod_data_source_file Hirva_ICHAA3_2006_766.cif
_cod_data_source_block C4Cl2O4Os1
_cod_original_cell_volume 789.7869
_cod_original_formula_sum 'C4 Cl2 O4 Os1'
_cod_database_code 1528576

loop_
_symmetry_equiv_pos_as_xyz
x,y,z
-x,y,-z+1/2
-x,-y,-z
x,-y,z-1/2
x+1/2,y+1/2,z
-x+1/2,y+1/2,-z+1/2
-x+1/2,-y+1/2,-z
x+1/2,-y+1/2,z-1/2

loop_
_atom_site_label
_atom_site_type_symbol
_atom_site_fract_x
_atom_site_fract_y
_atom_site_fract_z
_atom_site_occupancy
_atom_site_U_iso_or_equiv
Os1 Os+2 0 0.432035 0.25 1 0.0
Cl1 Cl-1 0.12865 0.60194 0.13356 1 0.0
C2 C+2 0.0934 0.3012 0.1511 1 0.0
O1 O-2 -0.4237 0.4352 0.1082 1 0.0
C1 C+2 -0.2698 0.4352 0.1563 1 0.0
O2 O-2 0.144 0.2217 0.0931 1 0.0
